data_8107640
loop_
_publ_author_name
'Hosten, Eric C.'
'Betz, Richard'

_publ_section_title
;
 Redetermination of the crystal structure of
 benzyltriethylammoniumchloride monohydrate at 200 K -- localization of
 hydrogen atoms, C13H24ClNO
;
_journal_issue 1
_journal_name_full 'Zeitschrift f\"ur Kristallographie - New Crystal Structures'
_journal_page_first 21
_journal_page_last 22
_journal_paper_doi 10.1515/ncrs-2014-9024
_journal_volume 230
_journal_year 2015
_chemical_formula_sum 'C13 H24 Cl N O'
_chemical_formula_weight 245.78
_chemical_name_common
;
benzyltriethylammoniumchloride monohydrate 
;
_space_group_IT_number 2
_space_group_name_Hall '-P 1'
_space_group_name_H-M_alt 'P -1'
_symmetry_cell_setting triclinic
_symmetry_Int_Tables_number 2
_symmetry_space_group_name_Hall '-P 1'
_symmetry_space_group_name_H-M 'P -1'
_cell_angle_alpha 82.291(1)
_cell_angle_beta 79.191(1)
_cell_angle_gamma 69.961(1)
_cell_formula_units_Z 2
_cell_length_a 8.1836(2)
_cell_length_b 8.4974(2)
_cell_length_c 10.8493(3)
_cell_volume 694.20(3)
_diffrn_ambient_temperature 200
_diffrn_radiation_probe x-ray
_diffrn_radiation_type MoK\a
_diffrn_radiation_wavelength 0.71073
_exptl_absorpt_coefficient_mu 0.258
_exptl_crystal_density_diffrn 1.176
_exptl_crystal_density_method 'Not Measured'
_exptl_crystal_F_000 268
_refine_ls_number_parameters 156
_refine_ls_number_reflns 3166
_refine_ls_R_factor_gt 0.0305
_refine_ls_wR_factor_gt 0.0876
_cod_data_source_file Z-2015-021.cif
_cod_data_source_block 1
_cod_database_code 8107640

loop_
_space_group_symop_id
_space_group_symop_operation_xyz
1 x,y,z
2 -x,-y,-z

loop_
_atom_site_aniso_label
_atom_site_aniso_U_11
_atom_site_aniso_U_22
_atom_site_aniso_U_33
_atom_site_aniso_U_23
_atom_site_aniso_U_13
_atom_site_aniso_U_12
Cl1 0.0330(10) 0.0290(10) 0.0400(10) -0.0075(9) -0.0007(9) -0.0117(9)
N1 0.021(3) 0.018(3) 0.019(3) -0.001(2) -0.004(2) -0.006(2)
C1 0.027(4) 0.017(3) 0.024(4) -0.002(3) -0.006(3) -0.007(3)
C2 0.021(4) 0.022(4) 0.029(4) -0.004(3) -0.004(3) -0.003(3)
C3 0.025(4) 0.040(5) 0.041(5) -0.002(4) 0.002(4) -0.009(4)
C4 0.030(4) 0.030(4) 0.019(4) 0.002(3) -0.007(3) -0.007(3)
C5 0.054(7) 0.050(6) 0.026(5) -0.011(4) -0.013(4) -0.010(5)
C6 0.026(4) 0.021(4) 0.024(4) -0.002(3) -0.003(3) -0.011(3)
C7 0.025(4) 0.035(5) 0.037(5) -0.002(4) -0.003(4) -0.013(4)
C11 0.026(4) 0.018(3) 0.024(4) -0.004(3) -0.006(3) -0.006(3)
C12 0.031(5) 0.037(5) 0.031(5) -0.005(4) -0.005(4) -0.016(4)
C13 0.031(5) 0.042(5) 0.041(5) -0.009(4) -0.013(4) -0.012(4)
C14 0.038(5) 0.028(4) 0.030(5) -0.006(4) -0.015(4) -0.003(4)
C15 0.037(5) 0.027(4) 0.024(4) -0.005(3) -0.005(4) -0.008(4)
C16 0.027(4) 0.023(4) 0.026(4) -0.006(3) -0.004(3) -0.008(3)
O1 0.029(4) 0.051(5) 0.044(5) -0.008(4) -0.011(3) -0.010(3)

loop_
_atom_site_label
_atom_site_type_symbol
_atom_site_thermal_displace_type
_atom_site_fract_x
_atom_site_fract_y
_atom_site_fract_z
_atom_site_occupancy
_atom_site_U_iso_or_equiv
_atom_site_calc_flag
_atom_site_refinement_flags
_atom_site_disorder_assembly
_atom_site_disorder_group
Cl1 Cl Uani 0.1976(3) 0.3086(3) 0.8217(2) 1.000 0.0338(6) . . . .
N1 N Uani 0.6515(9) 0.2113(8) 0.2553(6) 1.000 0.0193(17) . . . .
C1 C Uani 0.6280(10) 0.3590(10) 0.3301(8) 1.000 0.022(2) . . . .
C2 C Uani 0.8420(10) 0.0960(10) 0.2377(8) 1.000 0.025(2) . . . .
C3 C Uani 0.9700(10) 0.1740(10) 0.1560(10) 1.000 0.037(3) . . . .
C4 C Uani 0.5910(10) 0.2890(10) 0.1301(8) 1.000 0.027(2) . . . .
C5 C Uani 0.592(2) 0.163(2) 0.0430(10) 1.000 0.043(3) . . . .
C6 C Uani 0.5430(10) 0.1040(10) 0.3235(8) 1.000 0.023(2) . . . .
C7 C Uani 0.3460(10) 0.1930(10) 0.3450(10) 1.000 0.032(3) . . . .
C11 C Uani 0.6970(10) 0.3150(10) 0.4543(8) 1.000 0.022(2) . . . .
C12 C Uani 0.8550(10) 0.3390(10) 0.4638(9) 1.000 0.031(3) . . . .
C13 C Uani 0.9140(10) 0.3120(10) 0.5790(10) 1.000 0.036(3) . . . .
C14 C Uani 0.8170(10) 0.2620(10) 0.6863(9) 1.000 0.032(3) . . . .
C15 C Uani 0.6600(10) 0.2390(10) 0.6783(9) 1.000 0.030(3) . . . .
C16 C Uani 0.6000(10) 0.2670(10) 0.5633(8) 1.000 0.025(2) . . . .
O1 O Uani 0.1980(10) 0.4700(10) 0.0767(9) 1.000 0.041(3) . . . .
H1A H Uiso 0.68670 0.43410 0.27710 1.000 0.0270 . . . .
H1B H Uiso 0.50050 0.42310 0.34660 1.000 0.0270 . . . .
H2A H Uiso 0.87910 0.06090 0.32150 1.000 0.0300 . . . .
H2B H Uiso 0.84750 -0.00590 0.20020 1.000 0.0300 . . . .
H3A H Uiso 0.95030 0.18650 0.06800 1.000 0.0550 . . . .
H3B H Uiso 1.09070 0.10010 0.16200 1.000 0.0550 . . . .
H3C H Uiso 0.95240 0.28380 0.18390 1.000 0.0550 . . . .
H4A H Uiso 0.47040 0.36950 0.14660 1.000 0.0320 . . . .
H4B H Uiso 0.66880 0.35350 0.08650 1.000 0.0320 . . . .
H5A H Uiso 0.55430 0.22230 -0.03560 1.000 0.0660 . . . .
H5B H Uiso 0.51150 0.10240 0.08390 1.000 0.0660 . . . .
H5C H Uiso 0.71150 0.08340 0.02580 1.000 0.0660 . . . .
H6A H Uiso 0.58160 0.06090 0.40620 1.000 0.0280 . . . .
H6B H Uiso 0.56790 0.00570 0.27450 1.000 0.0280 . . . .
H7A H Uiso 0.30510 0.23590 0.26330 1.000 0.0480 . . . .
H7B H Uiso 0.31800 0.28620 0.39730 1.000 0.0480 . . . .
H7C H Uiso 0.28600 0.11330 0.38670 1.000 0.0480 . . . .
H12 H Uiso 0.92280 0.37260 0.39070 1.000 0.0380 . . . .
H13 H Uiso 1.02190 0.32850 0.58470 1.000 0.0440 . . . .
H14 H Uiso 0.85840 0.24370 0.76500 1.000 0.0390 . . . .
H15 H Uiso 0.59340 0.20420 0.75160 1.000 0.0360 . . . .
H16 H Uiso 0.49080 0.25320 0.55880 1.000 0.0300 . . . .
H1C H Uiso 0.19(2) 0.43(2) 0.02(2) 1.000 0.05(4) . . . .
H1D H Uiso 0.10(2) 0.52(2) 0.100(10) 1.000 0.05(4) . . . .

loop_
_atom_type_symbol
_atom_type_description
_atom_type_scat_dispersion_real
_atom_type_scat_dispersion_imag
_atom_type_scat_source
C C 0.0033 0.0016 ' International Tables Vol C Tables 4.2.6.8 and 6.1.1.4'
H H 0.0000 0.0000 ' International Tables Vol C Tables 4.2.6.8 and 6.1.1.4'
Cl Cl 0.1484 0.1585 ' International Tables Vol C Tables 4.2.6.8 and 6.1.1.4'
N N 0.0061 0.0033 ' International Tables Vol C Tables 4.2.6.8 and 6.1.1.4'
O O 0.0106 0.0060 ' International Tables Vol C Tables 4.2.6.8 and 6.1.1.4'

loop_
_geom_angle_atom_site_label_1
_geom_angle_atom_site_label_2
_geom_angle_atom_site_label_3
_geom_angle
_geom_angle_site_symmetry_1
_geom_angle_site_symmetry_2
_geom_angle_site_symmetry_3
_geom_angle_publ_flag
C1 N1 C2 111.3(7) . . . yes
C1 N1 C4 105.5(6) . . . yes
C1 N1 C6 111.1(6) . . . yes
C2 N1 C4 111.8(6) . . . yes
C2 N1 C6 106.3(6) . . . yes
C4 N1 C6 111.0(7) . . . yes
N1 C1 C11 116.0(6) . . . yes
N1 C2 C3 114.6(7) . . . yes
N1 C4 C5 114.4(8) . . . yes
N1 C6 C7 115.1(7) . . . yes
C1 C11 C12 119.3(8) . . . no
C1 C11 C16 122.0(8) . . . no
C12 C11 C16 118.4(8) . . . no
C11 C12 C13 120.4(8) . . . no
C12 C13 C14 120.5(8) . . . no
C13 C14 C15 119.7(9) . . . no
C14 C15 C16 120.0(9) . . . no
C11 C16 C15 121.1(8) . . . no
N1 C1 H1A 108.00 . . . no
N1 C1 H1B 108.00 . . . no
C11 C1 H1A 109.00 . . . no
C11 C1 H1B 108.00 . . . no
H1A C1 H1B 107.00 . . . no
N1 C2 H2A 108.00 . . . no
N1 C2 H2B 108.00 . . . no
C3 C2 H2A 109.00 . . . no
C3 C2 H2B 109.00 . . . no
H2A C2 H2B 108.00 . . . no
C2 C3 H3A 109.00 . . . no
C2 C3 H3B 109.00 . . . no
C2 C3 H3C 110.00 . . . no
H3A C3 H3B 109.00 . . . no
H3A C3 H3C 110.00 . . . no
H3B C3 H3C 110.00 . . . no
N1 C4 H4A 109.00 . . . no
N1 C4 H4B 109.00 . . . no
C5 C4 H4A 109.00 . . . no
C5 C4 H4B 109.00 . . . no
H4A C4 H4B 108.00 . . . no
C4 C5 H5A 109.00 . . . no
C4 C5 H5B 109.00 . . . no
C4 C5 H5C 109.00 . . . no
H5A C5 H5B 110.00 . . . no
H5A C5 H5C 110.00 . . . no
H5B C5 H5C 110.00 . . . no
N1 C6 H6A 109.00 . . . no
N1 C6 H6B 108.00 . . . no
C7 C6 H6A 108.00 . . . no
C7 C6 H6B 109.00 . . . no
H6A C6 H6B 107.00 . . . no
C6 C7 H7A 109.00 . . . no
C6 C7 H7B 110.00 . . . no
C6 C7 H7C 110.00 . . . no
H7A C7 H7B 110.00 . . . no
H7A C7 H7C 109.00 . . . no
H7B C7 H7C 110.00 . . . no
C11 C12 H12 120.00 . . . no
C13 C12 H12 120.00 . . . no
C12 C13 H13 120.00 . . . no
C14 C13 H13 120.00 . . . no
C13 C14 H14 120.00 . . . no
C15 C14 H14 120.00 . . . no
C14 C15 H15 120.00 . . . no
C16 C15 H15 120.00 . . . no
C11 C16 H16 119.00 . . . no
C15 C16 H16 120.00 . . . no
H1C O1 H1D 102(18) . . . no

loop_
_geom_bond_atom_site_label_1
_geom_bond_atom_site_label_2
_geom_bond_distance
_geom_bond_site_symmetry_1
_geom_bond_site_symmetry_2
_geom_bond_publ_flag
N1 C1 1.523(10) . . yes
N1 C2 1.523(11) . . yes
N1 C4 1.521(11) . . yes
N1 C6 1.515(11) . . yes
C1 C11 1.510(12) . . no
C2 C3 1.514(13) . . no
C4 C5 1.517(17) . . no
C6 C7 1.515(12) . . no
C11 C12 1.400(13) . . no
C11 C16 1.391(12) . . no
C12 C13 1.386(14) . . no
C13 C14 1.385(14) . . no
C14 C15 1.384(13) . . no
C15 C16 1.387(13) . . no
C1 H1A 0.9900 . . no
C1 H1B 0.9900 . . no
C2 H2A 0.9900 . . no
C2 H2B 0.9900 . . no
C3 H3A 0.9800 . . no
C3 H3B 0.9800 . . no
C3 H3C 0.9700 . . no
C4 H4A 0.9900 . . no
C4 H4B 0.9900 . . no
C5 H5A 0.9800 . . no
C5 H5B 0.9800 . . no
C5 H5C 0.9800 . . no
C6 H6A 0.9900 . . no
C6 H6B 0.9900 . . no
C7 H7A 0.9900 . . no
C7 H7B 0.9700 . . no
C7 H7C 0.9800 . . no
C12 H12 0.9500 . . no
C13 H13 0.9500 . . no
C14 H14 0.9500 . . no
C15 H15 0.9500 . . no
C16 H16 0.9500 . . no
O1 H1C 0.77(17) . . no
O1 H1D 0.78(16) . . no

loop_
_geom_hbond_atom_site_label_D
_geom_hbond_atom_site_label_H
_geom_hbond_atom_site_label_A
_geom_hbond_distance_DH
_geom_hbond_distance_HA
_geom_hbond_distance_DA
_geom_hbond_angle_DHA
_geom_hbond_site_symmetry_A
_geom_hbond_publ_flag
O1 H1C Cl1 0.77(17) 2.5(2) 3.250(9) 173.00 1_554 yes
O1 H1D Cl1 0.78(16) 2.43(16) 3.206(9) 176(19) 2_566 yes
C1 H1A Cl1 0.9900 2.6900 3.655(9) 166.00 2_666 yes
C2 H2B Cl1 0.9900 2.7700 3.712(9) 160.00 2_656 yes
C4 H4A O1 0.9900 2.3300 3.180(12) 144.00 . yes
C4 H4B O1 0.9900 2.5000 3.456(12) 161.00 2_665 yes

loop_
_geom_torsion_atom_site_label_1
_geom_torsion_atom_site_label_2
_geom_torsion_atom_site_label_3
_geom_torsion_atom_site_label_4
_geom_torsion
_geom_torsion_site_symmetry_1
_geom_torsion_site_symmetry_2
_geom_torsion_site_symmetry_3
_geom_torsion_site_symmetry_4
_geom_torsion_publ_flag
C2 N1 C1 C11 -52.5(9) . . . . no
C4 N1 C1 C11 -173.9(7) . . . . no
C6 N1 C1 C11 65.8(9) . . . . no
C1 N1 C2 C3 -66.4(9) . . . . no
C4 N1 C2 C3 51.2(9) . . . . no
C6 N1 C2 C3 172.4(7) . . . . no
C1 N1 C4 C5 -176.2(9) . . . . no
C2 N1 C4 C5 62.7(11) . . . . no
C6 N1 C4 C5 -55.7(11) . . . . no
C1 N1 C6 C7 61.7(9) . . . . no
C2 N1 C6 C7 -177.0(7) . . . . no
C4 N1 C6 C7 -55.3(9) . . . . no
N1 C1 C11 C12 104.2(9) . . . . no
N1 C1 C11 C16 -82.4(10) . . . . no
C1 C11 C12 C13 175.0(7) . . . . no
C16 C11 C12 C13 1.3(12) . . . . no
C1 C11 C16 C15 -175.2(7) . . . . no
C12 C11 C16 C15 -1.7(12) . . . . no
C11 C12 C13 C14 -0.4(12) . . . . no
C12 C13 C14 C15 0.0(12) . . . . no
C13 C14 C15 C16 -0.4(12) . . . . no
C14 C15 C16 C11 1.3(12) . . . . no
